data_4343501
loop_
_publ_author_name
'Clouston, Laura J.'
'Bernales, Varinia'
'Carlson, Rebecca K.'
'Gagliardi, Laura'
'Lu, Connie C.'

_publ_section_title
;
 Bimetallic Cobalt-Dinitrogen Complexes: Impact of the Supporting Metal on
 N2 Activation.
;
_journal_issue 19
_journal_name_full 'Inorganic chemistry'
_journal_page_first 9263
_journal_page_last 9270
_journal_paper_doi 10.1021/acs.inorgchem.5b00983
_journal_volume 54
_journal_year 2015
_chemical_formula_moiety 'C39 H60 Co N4 P3 Ti'
_chemical_formula_sum 'C39 H60 Co N4 P3 Ti'
_chemical_formula_weight 784.65
_chemical_name_common TiCoLiPr
_chemical_name_systematic
; 
 ? 
;
_space_group_IT_number 14
_symmetry_cell_setting monoclinic
_symmetry_space_group_name_Hall '-P 2yn'
_symmetry_space_group_name_H-M 'P 1 21/n 1'
_atom_sites_solution_hydrogens geom
_atom_sites_solution_primary direct
_atom_sites_solution_secondary difmap
_audit_creation_method SHELXL-97
_cell_angle_alpha 90.00
_cell_angle_beta 94.250(2)
_cell_angle_gamma 90.00
_cell_formula_units_Z 4
_cell_length_a 13.5781(18)
_cell_length_b 13.9450(18)
_cell_length_c 20.821(3)
_cell_measurement_reflns_used 3896
_cell_measurement_temperature 173(2)
_cell_measurement_theta_max 21.36
_cell_measurement_theta_min 2.27
_cell_volume 3931.5(9)
_computing_cell_refinement 'SAINT, Bruker'
_computing_data_collection 'APEX II, Bruker'
_computing_data_reduction 'SAINT, Bruker'
_computing_molecular_graphics 'SHELXTL, Bruker'
_computing_structure_refinement 'SHELXL-97 (Sheldrick, 2008)'
_computing_structure_solution 'SHELXS-97 (Sheldrick, 2008)'
_diffrn_ambient_temperature 173(2)
_diffrn_measured_fraction_theta_full 0.998
_diffrn_measured_fraction_theta_max 0.998
_diffrn_measurement_device_type 'Bruker APEX II CCD'
_diffrn_measurement_method 'area detector, omega scans per phi'
_diffrn_radiation_monochromator graphite
_diffrn_radiation_source 'normal-focus sealed tube'
_diffrn_radiation_type MoK\a
_diffrn_radiation_wavelength 0.71073
_diffrn_reflns_av_R_equivalents 0.0922
_diffrn_reflns_av_sigmaI/netI 0.0768
_diffrn_reflns_limit_h_max 17
_diffrn_reflns_limit_h_min -17
_diffrn_reflns_limit_k_max 18
_diffrn_reflns_limit_k_min -18
_diffrn_reflns_limit_l_max 26
_diffrn_reflns_limit_l_min -26
_diffrn_reflns_number 45065
_diffrn_reflns_theta_full 27.50
_diffrn_reflns_theta_max 27.50
_diffrn_reflns_theta_min 1.73
_exptl_absorpt_coefficient_mu 0.780
_exptl_absorpt_correction_T_max 0.8987
_exptl_absorpt_correction_T_min 0.8230
_exptl_absorpt_correction_type multi-scan
_exptl_absorpt_process_details 'SADABS, R. Blessing, 1995'
_exptl_crystal_colour orange-brown
_exptl_crystal_density_diffrn 1.326
_exptl_crystal_density_method 'not measured'
_exptl_crystal_description block
_exptl_crystal_F_000 1664
_exptl_crystal_size_max 0.26
_exptl_crystal_size_mid 0.24
_exptl_crystal_size_min 0.14
_refine_diff_density_max 1.168
_refine_diff_density_min -0.566
_refine_diff_density_rms 0.094
_refine_ls_extinction_method none
_refine_ls_goodness_of_fit_ref 1.026
_refine_ls_hydrogen_treatment constr
_refine_ls_matrix_type full
_refine_ls_number_parameters 445
_refine_ls_number_reflns 9018
_refine_ls_number_restraints 0
_refine_ls_restrained_S_all 1.026
_refine_ls_R_factor_all 0.1001
_refine_ls_R_factor_gt 0.0527
_refine_ls_shift/su_max 0.000
_refine_ls_shift/su_mean 0.000
_refine_ls_structure_factor_coef Fsqd
_refine_ls_weighting_details 'calc w=1/[\s^2^(Fo^2^)+(0.0519P)^2^+4.6393P] where P=(Fo^2^+2Fc^2^)/3'
_refine_ls_weighting_scheme calc
_refine_ls_wR_factor_gt 0.1170
_refine_ls_wR_factor_ref 0.1397
_reflns_number_gt 5711
_reflns_number_total 9018
_reflns_threshold_expression >2sigma(I)
_cod_data_source_file ic5b00983_si_001.cif
_cod_data_source_block 14142z_compound_1
_cod_depositor_comments 'Adding full bibliography for 4343501--4343503.cif.'
_cod_original_sg_symbol_H-M P2(1)/n
_cod_database_code 4343501

loop_
_symmetry_equiv_pos_as_xyz
'x, y, z'
'-x+1/2, y+1/2, -z+1/2'
'-x, -y, -z'
'x-1/2, -y-1/2, z-1/2'

loop_
_atom_site_label
_atom_site_type_symbol
_atom_site_fract_x
_atom_site_fract_y
_atom_site_fract_z
_atom_site_U_iso_or_equiv
_atom_site_adp_type
_atom_site_occupancy
_atom_site_symmetry_multiplicity
_atom_site_calc_flag
_atom_site_refinement_flags
Co1 Co 0.26730(4) 0.71770(4) 0.08630(2) 0.02094(13) Uani 1 1 d .
Ti1 Ti 0.16120(4) 0.72135(4) 0.16103(3) 0.01582(14) Uani 1 1 d .
P1 P 0.23925(7) 0.56080(7) 0.06606(5) 0.0226(2) Uani 1 1 d .
P2 P 0.18632(7) 0.82882(7) 0.02487(5) 0.0237(2) Uani 1 1 d .
P3 P 0.39518(7) 0.76642(7) 0.15500(5) 0.0221(2) Uani 1 1 d .
N1 N 0.0949(2) 0.5986(2) 0.14426(14) 0.0233(7) Uani 1 1 d .
N2 N 0.0928(2) 0.8395(2) 0.13377(14) 0.0244(7) Uani 1 1 d .
N3 N 0.2545(2) 0.7299(2) 0.23647(14) 0.0213(7) Uani 1 1 d .
N4 N 0.0525(2) 0.7282(2) 0.23739(14) 0.0214(6) Uani 1 1 d .
C1 C -0.0161(3) 0.6471(3) 0.22305(17) 0.0220(8) Uani 1 1 d .
C2 C -0.1018(3) 0.6344(3) 0.25332(19) 0.0314(9) Uani 1 1 d .
H2A H -0.1221 0.6828 0.2816 0.038 Uiso 1 1 calc R
C3 C -0.1594(3) 0.5524(3) 0.24361(19) 0.0344(10) Uani 1 1 d .
H3A H -0.2180 0.5443 0.2653 0.041 Uiso 1 1 calc R
C4 C -0.1297(3) 0.4827(3) 0.20150(19) 0.0329(10) Uani 1 1 d .
H4A H -0.1666 0.4251 0.1956 0.039 Uiso 1 1 calc R
C5 C -0.0466(3) 0.4969(3) 0.16810(18) 0.0258(8) Uani 1 1 d .
H5A H -0.0291 0.4496 0.1381 0.031 Uiso 1 1 calc R
C6 C 0.0126(3) 0.5792(3) 0.17724(17) 0.0227(8) Uani 1 1 d .
C7 C 0.1176(3) 0.5295(3) 0.09510(18) 0.0252(8) Uani 1 1 d .
H7A H 0.0660 0.5314 0.0589 0.030 Uiso 1 1 calc R
H7B H 0.1197 0.4639 0.1134 0.030 Uiso 1 1 calc R
C8 C 0.3154(3) 0.4650(3) 0.10623(18) 0.0259(8) Uani 1 1 d .
H8A H 0.2806 0.4028 0.0971 0.031 Uiso 1 1 calc R
C9 C 0.3199(3) 0.4811(3) 0.17893(18) 0.0327(9) Uani 1 1 d .
H9A H 0.3457 0.4234 0.2011 0.049 Uiso 1 1 calc R
H9B H 0.2534 0.4947 0.1920 0.049 Uiso 1 1 calc R
H9C H 0.3633 0.5356 0.1904 0.049 Uiso 1 1 calc R
C10 C 0.4184(3) 0.4561(3) 0.08212(19) 0.0336(10) Uani 1 1 d .
H10A H 0.4572 0.4101 0.1090 0.050 Uiso 1 1 calc R
H10B H 0.4510 0.5188 0.0845 0.050 Uiso 1 1 calc R
H10C H 0.4130 0.4338 0.0374 0.050 Uiso 1 1 calc R
C11 C 0.2242(3) 0.5244(3) -0.01963(18) 0.0274(9) Uani 1 1 d .
H11A H 0.1639 0.5586 -0.0382 0.033 Uiso 1 1 calc R
C12 C 0.2040(3) 0.4176(3) -0.0316(2) 0.0351(10) Uani 1 1 d .
H12A H 0.1940 0.4058 -0.0780 0.053 Uiso 1 1 calc R
H12B H 0.1446 0.3987 -0.0107 0.053 Uiso 1 1 calc R
H12C H 0.2604 0.3799 -0.0136 0.053 Uiso 1 1 calc R
C13 C 0.3100(3) 0.5619(3) -0.05700(19) 0.0391(11) Uani 1 1 d .
H13A H 0.2937 0.5537 -0.1033 0.059 Uiso 1 1 calc R
H13B H 0.3702 0.5259 -0.0441 0.059 Uiso 1 1 calc R
H13C H 0.3207 0.6301 -0.0474 0.059 Uiso 1 1 calc R
C14 C 0.0071(3) 0.8246(3) 0.23089(17) 0.0227(8) Uani 1 1 d .
C15 C -0.0528(3) 0.8615(3) 0.27483(18) 0.0273(9) Uani 1 1 d .
H15A H -0.0689 0.8233 0.3104 0.033 Uiso 1 1 calc R
C16 C -0.0905(3) 0.9542(3) 0.26826(19) 0.0293(9) Uani 1 1 d .
H16A H -0.1323 0.9791 0.2988 0.035 Uiso 1 1 calc R
C17 C -0.0661(3) 1.0092(3) 0.21668(19) 0.0341(10) Uani 1 1 d .
H17A H -0.0916 1.0724 0.2117 0.041 Uiso 1 1 calc R
C18 C -0.0051(3) 0.9733(3) 0.17239(18) 0.0282(9) Uani 1 1 d .
H18A H 0.0123 1.0130 0.1379 0.034 Uiso 1 1 calc R
C19 C 0.0320(3) 0.8795(3) 0.17703(17) 0.0211(8) Uani 1 1 d .
C20 C 0.1140(3) 0.9001(3) 0.07948(17) 0.0262(8) Uani 1 1 d .
H20A H 0.1521 0.9572 0.0949 0.031 Uiso 1 1 calc R
H20B H 0.0516 0.9221 0.0565 0.031 Uiso 1 1 calc R
C21 C 0.0879(3) 0.8042(3) -0.03986(18) 0.0303(9) Uani 1 1 d .
H21A H 0.0558 0.8668 -0.0519 0.036 Uiso 1 1 calc R
C22 C 0.0085(3) 0.7397(3) -0.0139(2) 0.0392(11) Uani 1 1 d .
H22A H -0.0455 0.7309 -0.0473 0.059 Uiso 1 1 calc R
H22B H -0.0171 0.7697 0.0240 0.059 Uiso 1 1 calc R
H22C H 0.0373 0.6772 -0.0019 0.059 Uiso 1 1 calc R
C23 C 0.1251(3) 0.7614(3) -0.1013(2) 0.0409(11) Uani 1 1 d .
H23A H 0.0687 0.7446 -0.1312 0.061 Uiso 1 1 calc R
H23B H 0.1640 0.7036 -0.0905 0.061 Uiso 1 1 calc R
H23C H 0.1666 0.8085 -0.1215 0.061 Uiso 1 1 calc R
C24 C 0.2658(3) 0.9207(3) -0.00932(19) 0.0297(9) Uani 1 1 d .
H24A H 0.2992 0.9544 0.0287 0.036 Uiso 1 1 calc R
C25 C 0.2125(3) 0.9994(3) -0.0496(2) 0.0410(11) Uani 1 1 d .
H25A H 0.2596 1.0499 -0.0587 0.061 Uiso 1 1 calc R
H25B H 0.1597 1.0266 -0.0256 0.061 Uiso 1 1 calc R
H25C H 0.1840 0.9720 -0.0901 0.061 Uiso 1 1 calc R
C26 C 0.3493(3) 0.8748(3) -0.0443(2) 0.0444(12) Uani 1 1 d .
H26A H 0.3983 0.9238 -0.0530 0.067 Uiso 1 1 calc R
H26B H 0.3222 0.8469 -0.0850 0.067 Uiso 1 1 calc R
H26C H 0.3809 0.8244 -0.0171 0.067 Uiso 1 1 calc R
C27 C 0.1128(3) 0.7149(2) 0.29870(16) 0.0206(7) Uani 1 1 d .
C28 C 0.0728(3) 0.6984(3) 0.35683(18) 0.0253(8) Uani 1 1 d .
H28A H 0.0031 0.6955 0.3580 0.030 Uiso 1 1 calc R
C29 C 0.1318(3) 0.6858(3) 0.41367(18) 0.0287(9) Uani 1 1 d .
H29A H 0.1029 0.6756 0.4533 0.034 Uiso 1 1 calc R
C30 C 0.2327(3) 0.6885(3) 0.41157(18) 0.0287(9) Uani 1 1 d .
H30A H 0.2738 0.6801 0.4501 0.034 Uiso 1 1 calc R
C31 C 0.2752(3) 0.7032(3) 0.35378(18) 0.0262(8) Uani 1 1 d .
H31A H 0.3451 0.7041 0.3534 0.031 Uiso 1 1 calc R
C32 C 0.2169(3) 0.7167(2) 0.29565(16) 0.0197(7) Uani 1 1 d .
C33 C 0.3621(3) 0.7336(3) 0.23692(17) 0.0234(8) Uani 1 1 d .
H33A H 0.3906 0.6703 0.2493 0.028 Uiso 1 1 calc R
H33B H 0.3886 0.7818 0.2685 0.028 Uiso 1 1 calc R
C34 C 0.4314(3) 0.8927(3) 0.17042(18) 0.0255(8) Uani 1 1 d .
H34A H 0.4768 0.8935 0.2105 0.031 Uiso 1 1 calc R
C35 C 0.3398(3) 0.9520(3) 0.1844(2) 0.0334(10) Uani 1 1 d .
H35A H 0.3607 1.0139 0.2032 0.050 Uiso 1 1 calc R
H35B H 0.3012 0.9171 0.2148 0.050 Uiso 1 1 calc R
H35C H 0.2990 0.9628 0.1442 0.050 Uiso 1 1 calc R
C36 C 0.4865(3) 0.9396(3) 0.1175(2) 0.0332(10) Uani 1 1 d .
H36A H 0.4970 1.0077 0.1275 0.050 Uiso 1 1 calc R
H36B H 0.4474 0.9333 0.0762 0.050 Uiso 1 1 calc R
H36C H 0.5504 0.9079 0.1147 0.050 Uiso 1 1 calc R
C37 C 0.5142(3) 0.7034(3) 0.14934(18) 0.0274(9) Uani 1 1 d .
H37A H 0.5016 0.6351 0.1607 0.033 Uiso 1 1 calc R
C38 C 0.5983(3) 0.7372(3) 0.1972(2) 0.0386(11) Uani 1 1 d .
H38A H 0.6541 0.6927 0.1964 0.058 Uiso 1 1 calc R
H38B H 0.5752 0.7391 0.2406 0.058 Uiso 1 1 calc R
H38C H 0.6195 0.8015 0.1851 0.058 Uiso 1 1 calc R
C39 C 0.5455(3) 0.7018(3) 0.0804(2) 0.0420(11) Uani 1 1 d .
H39A H 0.6029 0.6598 0.0781 0.063 Uiso 1 1 calc R
H39B H 0.5627 0.7669 0.0675 0.063 Uiso 1 1 calc R
H39C H 0.4909 0.6778 0.0514 0.063 Uiso 1 1 calc R

loop_
_atom_site_aniso_label
_atom_site_aniso_U_11
_atom_site_aniso_U_22
_atom_site_aniso_U_33
_atom_site_aniso_U_23
_atom_site_aniso_U_13
_atom_site_aniso_U_12
Co1 0.0230(3) 0.0213(3) 0.0189(3) 0.0009(2) 0.0039(2) -0.0009(2)
Ti1 0.0171(3) 0.0109(3) 0.0184(3) -0.0008(2) -0.0054(2) 0.0002(2)
P1 0.0236(5) 0.0237(5) 0.0211(5) -0.0012(4) 0.0054(4) 0.0010(4)
P2 0.0260(5) 0.0261(5) 0.0195(5) 0.0036(4) 0.0050(4) 0.0000(4)
P3 0.0226(5) 0.0222(5) 0.0223(5) -0.0001(4) 0.0066(4) -0.0004(4)
N1 0.0268(17) 0.0255(17) 0.0188(16) -0.0020(13) 0.0095(13) 0.0000(14)
N2 0.0270(17) 0.0278(17) 0.0193(16) 0.0023(13) 0.0082(13) 0.0022(14)
N3 0.0195(15) 0.0217(16) 0.0235(16) 0.0012(13) 0.0082(13) 0.0000(13)
N4 0.0175(15) 0.0248(16) 0.0222(16) -0.0017(13) 0.0028(12) -0.0031(13)
C1 0.0194(18) 0.0214(19) 0.025(2) -0.0020(15) 0.0014(15) -0.0033(15)
C2 0.026(2) 0.039(2) 0.029(2) -0.0061(18) 0.0072(17) -0.0056(18)
C3 0.026(2) 0.048(3) 0.031(2) -0.003(2) 0.0102(18) -0.0127(19)
C4 0.027(2) 0.035(2) 0.036(2) 0.0007(19) 0.0010(18) -0.0098(18)
C5 0.028(2) 0.0234(19) 0.026(2) -0.0025(16) 0.0013(16) -0.0022(16)
C6 0.0215(19) 0.0236(19) 0.0229(19) 0.0007(15) 0.0020(15) -0.0024(15)
C7 0.028(2) 0.025(2) 0.024(2) -0.0060(16) 0.0082(16) -0.0009(16)
C8 0.030(2) 0.0222(19) 0.026(2) 0.0000(16) 0.0058(17) 0.0007(16)
C9 0.037(2) 0.035(2) 0.027(2) 0.0042(18) 0.0035(18) 0.0037(19)
C10 0.033(2) 0.035(2) 0.033(2) -0.0010(19) 0.0051(19) 0.0081(19)
C11 0.026(2) 0.034(2) 0.022(2) -0.0057(17) 0.0044(16) 0.0011(17)
C12 0.038(2) 0.036(2) 0.031(2) -0.0108(19) 0.0054(19) -0.004(2)
C13 0.041(3) 0.052(3) 0.026(2) -0.001(2) 0.0121(19) 0.001(2)
C14 0.0222(19) 0.0251(19) 0.0210(19) -0.0005(16) 0.0034(15) 0.0020(16)
C15 0.024(2) 0.032(2) 0.026(2) 0.0011(17) 0.0071(17) 0.0033(17)
C16 0.025(2) 0.037(2) 0.026(2) -0.0020(18) 0.0053(17) 0.0096(18)
C17 0.037(2) 0.031(2) 0.034(2) 0.0005(19) 0.0013(19) 0.0116(19)
C18 0.031(2) 0.027(2) 0.026(2) 0.0012(17) 0.0047(17) 0.0076(17)
C19 0.0193(18) 0.026(2) 0.0177(18) -0.0019(15) 0.0016(15) -0.0007(15)
C20 0.033(2) 0.024(2) 0.022(2) 0.0061(16) 0.0059(17) 0.0013(17)
C21 0.032(2) 0.032(2) 0.027(2) 0.0053(17) 0.0004(17) 0.0031(18)
C22 0.033(2) 0.049(3) 0.034(2) 0.006(2) -0.0045(19) -0.006(2)
C23 0.049(3) 0.047(3) 0.026(2) -0.002(2) -0.002(2) -0.003(2)
C24 0.030(2) 0.033(2) 0.027(2) 0.0084(17) 0.0064(17) -0.0024(18)
C25 0.049(3) 0.038(3) 0.035(3) 0.013(2) -0.001(2) -0.008(2)
C26 0.039(3) 0.051(3) 0.046(3) 0.005(2) 0.022(2) -0.006(2)
C27 0.0245(19) 0.0193(17) 0.0183(18) 0.0001(15) 0.0033(14) -0.0015(15)
C28 0.026(2) 0.024(2) 0.027(2) 0.0013(16) 0.0097(16) 0.0023(16)
C29 0.035(2) 0.033(2) 0.019(2) 0.0012(16) 0.0090(17) -0.0018(18)
C30 0.036(2) 0.031(2) 0.0188(19) 0.0009(16) -0.0002(17) -0.0019(18)
C31 0.026(2) 0.028(2) 0.025(2) 0.0008(16) 0.0041(16) -0.0019(16)
C32 0.0225(18) 0.0169(17) 0.0200(18) 0.0007(15) 0.0028(14) -0.0022(15)
C33 0.0189(18) 0.029(2) 0.0223(19) 0.0017(16) 0.0035(15) -0.0011(16)
C34 0.027(2) 0.0231(19) 0.028(2) -0.0018(16) 0.0071(17) -0.0054(16)
C35 0.039(2) 0.026(2) 0.037(2) -0.0052(18) 0.0128(19) 0.0001(18)
C36 0.032(2) 0.025(2) 0.043(3) 0.0031(19) 0.0104(19) -0.0042(18)
C37 0.026(2) 0.027(2) 0.030(2) -0.0010(17) 0.0084(17) -0.0005(16)
C38 0.028(2) 0.039(3) 0.050(3) 0.009(2) 0.007(2) 0.0040(19)
C39 0.045(3) 0.041(3) 0.043(3) -0.001(2) 0.021(2) 0.008(2)

loop_
_atom_type_symbol
_atom_type_description
_atom_type_scat_dispersion_real
_atom_type_scat_dispersion_imag
_atom_type_scat_source
C C 0.0033 0.0016 'International Tables Vol C Tables 4.2.6.8 and 6.1.1.4'
H H 0.0000 0.0000 'International Tables Vol C Tables 4.2.6.8 and 6.1.1.4'
N N 0.0061 0.0033 'International Tables Vol C Tables 4.2.6.8 and 6.1.1.4'
P P 0.1023 0.0942 'International Tables Vol C Tables 4.2.6.8 and 6.1.1.4'
Ti Ti 0.2776 0.4457 'International Tables Vol C Tables 4.2.6.8 and 6.1.1.4'
Co Co 0.3494 0.9721 'International Tables Vol C Tables 4.2.6.8 and 6.1.1.4'

loop_
_geom_angle_atom_site_label_1
_geom_angle_atom_site_label_2
_geom_angle_atom_site_label_3
_geom_angle
Ti1 Co1 P2 93.92(3)
Ti1 Co1 P1 92.54(3)
P2 Co1 P1 119.63(4)
Ti1 Co1 P3 93.32(3)
P2 Co1 P3 118.16(4)
P1 Co1 P3 121.25(4)
N3 Ti1 N1 117.50(13)
N3 Ti1 N2 116.68(13)
N1 Ti1 N2 118.93(13)
N3 Ti1 Co1 98.69(9)
N1 Ti1 Co1 99.84(9)
N2 Ti1 Co1 97.83(9)
N3 Ti1 N4 81.32(11)
N1 Ti1 N4 81.11(11)
N2 Ti1 N4 81.19(12)
Co1 Ti1 N4 178.90(8)
C8 P1 C11 104.81(17)
C8 P1 C7 99.46(17)
C11 P1 C7 102.25(17)
C8 P1 Co1 122.32(13)
C11 P1 Co1 116.83(13)
C7 P1 Co1 108.06(12)
C20 P2 C24 102.47(18)
C20 P2 C21 99.16(18)
C24 P2 C21 104.93(18)
C20 P2 Co1 106.34(12)
C24 P2 Co1 114.96(13)
C21 P2 Co1 125.54(13)
C37 P3 C34 103.94(17)
C37 P3 C33 102.36(17)
C34 P3 C33 98.91(17)
C37 P3 Co1 116.64(13)
C34 P3 Co1 125.10(13)
C33 P3 Co1 106.23(12)
C6 N1 C7 116.2(3)
C6 N1 Ti1 117.5(2)
C7 N1 Ti1 125.9(2)
C19 N2 C20 115.6(3)
C19 N2 Ti1 116.4(2)
C20 N2 Ti1 126.7(2)
C32 N3 C33 115.8(3)
C32 N3 Ti1 116.8(2)
C33 N3 Ti1 126.7(2)
C27 N4 C1 112.3(3)
C27 N4 C14 113.1(3)
C1 N4 C14 115.1(3)
C27 N4 Ti1 104.8(2)
C1 N4 Ti1 105.1(2)
C14 N4 Ti1 105.3(2)
C2 C1 C6 120.4(3)
C2 C1 N4 123.2(3)
C6 C1 N4 116.4(3)
C1 C2 C3 121.7(4)
C1 C2 H2A 119.1
C3 C2 H2A 119.1
C4 C3 C2 118.7(4)
C4 C3 H3A 120.7
C2 C3 H3A 120.7
C5 C4 C3 120.3(4)
C5 C4 H4A 119.9
C3 C4 H4A 119.9
C4 C5 C6 121.9(4)
C4 C5 H5A 119.1
C6 C5 H5A 119.1
N1 C6 C5 124.6(3)
N1 C6 C1 118.5(3)
C5 C6 C1 116.9(3)
N1 C7 P1 108.3(2)
N1 C7 H7A 110.0
P1 C7 H7A 110.0
N1 C7 H7B 110.0
P1 C7 H7B 110.0
H7A C7 H7B 108.4
C10 C8 C9 111.6(3)
C10 C8 P1 113.9(3)
C9 C8 P1 108.8(3)
C10 C8 H8A 107.4
C9 C8 H8A 107.4
P1 C8 H8A 107.4
C8 C9 H9A 109.5
C8 C9 H9B 109.5
H9A C9 H9B 109.5
C8 C9 H9C 109.5
H9A C9 H9C 109.5
H9B C9 H9C 109.5
C8 C10 H10A 109.5
C8 C10 H10B 109.5
H10A C10 H10B 109.5
C8 C10 H10C 109.5
H10A C10 H10C 109.5
H10B C10 H10C 109.5
C12 C11 C13 112.5(3)
C12 C11 P1 115.4(3)
C13 C11 P1 111.1(3)
C12 C11 H11A 105.7
C13 C11 H11A 105.7
P1 C11 H11A 105.7
C11 C12 H12A 109.5
C11 C12 H12B 109.5
H12A C12 H12B 109.5
C11 C12 H12C 109.5
H12A C12 H12C 109.5
H12B C12 H12C 109.5
C11 C13 H13A 109.5
C11 C13 H13B 109.5
H13A C13 H13B 109.5
C11 C13 H13C 109.5
H13A C13 H13C 109.5
H13B C13 H13C 109.5
C15 C14 C19 120.9(3)
C15 C14 N4 123.0(3)
C19 C14 N4 116.1(3)
C14 C15 C16 121.0(4)
C14 C15 H15A 119.5
C16 C15 H15A 119.5
C17 C16 C15 119.0(4)
C17 C16 H16A 120.5
C15 C16 H16A 120.5
C18 C17 C16 120.6(4)
C18 C17 H17A 119.7
C16 C17 H17A 119.7
C17 C18 C19 121.5(4)
C17 C18 H18A 119.2
C19 C18 H18A 119.2
N2 C19 C18 124.0(3)
N2 C19 C14 119.1(3)
C18 C19 C14 116.9(3)
N2 C20 P2 108.0(2)
N2 C20 H20A 110.1
P2 C20 H20A 110.1
N2 C20 H20B 110.1
P2 C20 H20B 110.1
H20A C20 H20B 108.4
C23 C21 C22 110.5(4)
C23 C21 P2 114.4(3)
C22 C21 P2 109.9(3)
C23 C21 H21A 107.2
C22 C21 H21A 107.2
P2 C21 H21A 107.2
C21 C22 H22A 109.5
C21 C22 H22B 109.5
H22A C22 H22B 109.5
C21 C22 H22C 109.5
H22A C22 H22C 109.5
H22B C22 H22C 109.5
C21 C23 H23A 109.5
C21 C23 H23B 109.5
H23A C23 H23B 109.5
C21 C23 H23C 109.5
H23A C23 H23C 109.5
H23B C23 H23C 109.5
C25 C24 C26 112.1(3)
C25 C24 P2 116.2(3)
C26 C24 P2 111.5(3)
C25 C24 H24A 105.3
C26 C24 H24A 105.3
P2 C24 H24A 105.3
C24 C25 H25A 109.5
C24 C25 H25B 109.5
H25A C25 H25B 109.5
C24 C25 H25C 109.5
H25A C25 H25C 109.5
H25B C25 H25C 109.5
C24 C26 H26A 109.5
C24 C26 H26B 109.5
H26A C26 H26B 109.5
C24 C26 H26C 109.5
H26A C26 H26C 109.5
H26B C26 H26C 109.5
C28 C27 C32 119.9(3)
C28 C27 N4 123.3(3)
C32 C27 N4 116.7(3)
C27 C28 C29 121.8(4)
C27 C28 H28A 119.1
C29 C28 H28A 119.1
C30 C29 C28 118.9(3)
C30 C29 H29A 120.6
C28 C29 H29A 120.6
C29 C30 C31 120.7(4)
C29 C30 H30A 119.6
C31 C30 H30A 119.6
C30 C31 C32 121.4(4)
C30 C31 H31A 119.3
C32 C31 H31A 119.3
N3 C32 C31 124.3(3)
N3 C32 C27 118.5(3)
C31 C32 C27 117.2(3)
N3 C33 P3 108.3(2)
N3 C33 H33A 110.0
P3 C33 H33A 110.0
N3 C33 H33B 110.0
P3 C33 H33B 110.0
H33A C33 H33B 108.4
C36 C34 C35 110.7(3)
C36 C34 P3 114.9(3)
C35 C34 P3 109.6(3)
C36 C34 H34A 107.1
C35 C34 H34A 107.1
P3 C34 H34A 107.1
C34 C35 H35A 109.5
C34 C35 H35B 109.5
H35A C35 H35B 109.5
C34 C35 H35C 109.5
H35A C35 H35C 109.5
H35B C35 H35C 109.5
C34 C36 H36A 109.5
C34 C36 H36B 109.5
H36A C36 H36B 109.5
C34 C36 H36C 109.5
H36A C36 H36C 109.5
H36B C36 H36C 109.5
C39 C37 C38 111.7(3)
C39 C37 P3 111.8(3)
C38 C37 P3 115.1(3)
C39 C37 H37A 105.8
C38 C37 H37A 105.8
P3 C37 H37A 105.8
C37 C38 H38A 109.5
C37 C38 H38B 109.5
H38A C38 H38B 109.5
C37 C38 H38C 109.5
H38A C38 H38C 109.5
H38B C38 H38C 109.5
C37 C39 H39A 109.5
C37 C39 H39B 109.5
H39A C39 H39B 109.5
C37 C39 H39C 109.5
H39A C39 H39C 109.5
H39B C39 H39C 109.5

loop_
_geom_bond_atom_site_label_1
_geom_bond_atom_site_label_2
_geom_bond_distance
Co1 Ti1 2.1979(8)
Co1 P2 2.2444(11)
Co1 P1 2.2553(11)
Co1 P3 2.2704(11)
Ti1 N3 1.947(3)
Ti1 N1 1.954(3)
Ti1 N2 1.955(3)
Ti1 N4 2.251(3)
P1 C8 1.851(4)
P1 C11 1.852(4)
P1 C7 1.853(4)
P2 C20 1.847(4)
P2 C24 1.851(4)
P2 C21 1.858(4)
P3 C37 1.850(4)
P3 C34 1.850(4)
P3 C33 1.853(4)
N1 C6 1.380(4)
N1 C7 1.455(4)
N2 C19 1.384(4)
N2 C20 1.457(4)
N3 C32 1.381(4)
N3 C33 1.461(4)
N4 C27 1.476(4)
N4 C1 1.481(4)
N4 C14 1.481(5)
C1 C2 1.375(5)
C1 C6 1.419(5)
C2 C3 1.391(5)
C2 H2A 0.9500
C3 C4 1.389(6)
C3 H3A 0.9500
C4 C5 1.382(5)
C4 H4A 0.9500
C5 C6 1.407(5)
C5 H5A 0.9500
C7 H7A 0.9900
C7 H7B 0.9900
C8 C10 1.525(5)
C8 C9 1.527(5)
C8 H8A 1.0000
C9 H9A 0.9800
C9 H9B 0.9800
C9 H9C 0.9800
C10 H10A 0.9800
C10 H10B 0.9800
C10 H10C 0.9800
C11 C12 1.531(5)
C11 C13 1.540(5)
C11 H11A 1.0000
C12 H12A 0.9800
C12 H12B 0.9800
C12 H12C 0.9800
C13 H13A 0.9800
C13 H13B 0.9800
C13 H13C 0.9800
C14 C15 1.369(5)
C14 C19 1.419(5)
C15 C16 1.393(5)
C15 H15A 0.9500
C16 C17 1.380(5)
C16 H16A 0.9500
C17 C18 1.379(5)
C17 H17A 0.9500
C18 C19 1.402(5)
C18 H18A 0.9500
C20 H20A 0.9900
C20 H20B 0.9900
C21 C23 1.531(5)
C21 C22 1.533(5)
C21 H21A 1.0000
C22 H22A 0.9800
C22 H22B 0.9800
C22 H22C 0.9800
C23 H23A 0.9800
C23 H23B 0.9800
C23 H23C 0.9800
C24 C25 1.530(5)
C24 C26 1.532(5)
C24 H24A 1.0000
C25 H25A 0.9800
C25 H25B 0.9800
C25 H25C 0.9800
C26 H26A 0.9800
C26 H26B 0.9800
C26 H26C 0.9800
C27 C28 1.382(5)
C27 C32 1.421(5)
C28 C29 1.390(5)
C28 H28A 0.9500
C29 C30 1.373(5)
C29 H29A 0.9500
C30 C31 1.388(5)
C30 H30A 0.9500
C31 C32 1.409(5)
C31 H31A 0.9500
C33 H33A 0.9900
C33 H33B 0.9900
C34 C36 1.524(5)
C34 C35 1.539(5)
C34 H34A 1.0000
C35 H35A 0.9800
C35 H35B 0.9800
C35 H35C 0.9800
C36 H36A 0.9800
C36 H36B 0.9800
C36 H36C 0.9800
C37 C39 1.527(5)
C37 C38 1.533(6)
C37 H37A 1.0000
C38 H38A 0.9800
C38 H38B 0.9800
C38 H38C 0.9800
C39 H39A 0.9800
C39 H39B 0.9800
C39 H39C 0.9800

loop_
_geom_torsion_atom_site_label_1
_geom_torsion_atom_site_label_2
_geom_torsion_atom_site_label_3
_geom_torsion_atom_site_label_4
_geom_torsion
P2 Co1 Ti1 N3 -132.71(9)
P1 Co1 Ti1 N3 107.35(9)
P3 Co1 Ti1 N3 -14.16(9)
P2 Co1 Ti1 N1 107.25(10)
P1 Co1 Ti1 N1 -12.69(10)
P3 Co1 Ti1 N1 -134.21(10)
P2 Co1 Ti1 N2 -14.05(10)
P1 Co1 Ti1 N2 -133.99(10)
P3 Co1 Ti1 N2 104.50(10)
P2 Co1 Ti1 N4 -42(4)
P1 Co1 Ti1 N4 -162(4)
P3 Co1 Ti1 N4 77(4)
Ti1 Co1 P1 C8 -93.18(14)
P2 Co1 P1 C8 170.85(14)
P3 Co1 P1 C8 2.25(15)
Ti1 Co1 P1 C11 135.59(14)
P2 Co1 P1 C11 39.63(15)
P3 Co1 P1 C11 -128.97(14)
Ti1 Co1 P1 C7 21.08(14)
P2 Co1 P1 C7 -74.89(14)
P3 Co1 P1 C7 116.51(14)
Ti1 Co1 P2 C20 24.12(14)
P1 Co1 P2 C20 119.29(14)
P3 Co1 P2 C20 -71.76(14)
Ti1 Co1 P2 C24 136.74(15)
P1 Co1 P2 C24 -128.09(15)
P3 Co1 P2 C24 40.86(16)
Ti1 Co1 P2 C21 -90.29(16)
P1 Co1 P2 C21 4.88(16)
P3 Co1 P2 C21 173.83(15)
Ti1 Co1 P3 C37 136.89(14)
P2 Co1 P3 C37 -126.87(14)
P1 Co1 P3 C37 41.89(15)
Ti1 Co1 P3 C34 -90.10(14)
P2 Co1 P3 C34 6.14(15)
P1 Co1 P3 C34 174.90(14)
Ti1 Co1 P3 C33 23.59(13)
P2 Co1 P3 C33 119.83(13)
P1 Co1 P3 C33 -71.40(13)
N3 Ti1 N1 C6 82.6(3)
N2 Ti1 N1 C6 -67.4(3)
Co1 Ti1 N1 C6 -172.1(2)
N4 Ti1 N1 C6 7.3(3)
N3 Ti1 N1 C7 -104.3(3)
N2 Ti1 N1 C7 105.6(3)
Co1 Ti1 N1 C7 0.9(3)
N4 Ti1 N1 C7 -179.6(3)
N3 Ti1 N2 C19 -62.8(3)
N1 Ti1 N2 C19 87.4(3)
Co1 Ti1 N2 C19 -166.7(2)
N4 Ti1 N2 C19 12.8(3)
N3 Ti1 N2 C20 103.5(3)
N1 Ti1 N2 C20 -106.2(3)
Co1 Ti1 N2 C20 -0.3(3)
N4 Ti1 N2 C20 179.1(3)
N1 Ti1 N3 C32 -62.8(3)
N2 Ti1 N3 C32 87.9(3)
Co1 Ti1 N3 C32 -168.7(2)
N4 Ti1 N3 C32 12.4(2)
N1 Ti1 N3 C33 106.6(3)
N2 Ti1 N3 C33 -102.7(3)
Co1 Ti1 N3 C33 0.7(3)
N4 Ti1 N3 C33 -178.2(3)
N3 Ti1 N4 C27 -11.3(2)
N1 Ti1 N4 C27 108.5(2)
N2 Ti1 N4 C27 -130.2(2)
Co1 Ti1 N4 C27 -102(4)
N3 Ti1 N4 C1 -129.8(2)
N1 Ti1 N4 C1 -10.0(2)
N2 Ti1 N4 C1 111.3(2)
Co1 Ti1 N4 C1 139(4)
N3 Ti1 N4 C14 108.3(2)
N1 Ti1 N4 C14 -131.9(2)
N2 Ti1 N4 C14 -10.6(2)
Co1 Ti1 N4 C14 17(4)
C27 N4 C1 C2 76.1(4)
C14 N4 C1 C2 -55.2(5)
Ti1 N4 C1 C2 -170.6(3)
C27 N4 C1 C6 -101.6(4)
C14 N4 C1 C6 127.1(3)
Ti1 N4 C1 C6 11.7(4)
C6 C1 C2 C3 4.3(6)
N4 C1 C2 C3 -173.3(4)
C1 C2 C3 C4 -0.9(6)
C2 C3 C4 C5 -2.6(6)
C3 C4 C5 C6 2.7(6)
C7 N1 C6 C5 2.5(5)
Ti1 N1 C6 C5 176.3(3)
C7 N1 C6 C1 -176.4(3)
Ti1 N1 C6 C1 -2.7(4)
C4 C5 C6 N1 -178.3(4)
C4 C5 C6 C1 0.7(6)
C2 C1 C6 N1 174.9(3)
N4 C1 C6 N1 -7.3(5)
C2 C1 C6 C5 -4.1(5)
N4 C1 C6 C5 173.7(3)
C6 N1 C7 P1 -172.0(3)
Ti1 N1 C7 P1 14.9(4)
C8 P1 C7 N1 105.4(3)
C11 P1 C7 N1 -147.0(3)
Co1 P1 C7 N1 -23.2(3)
C11 P1 C8 C10 62.8(3)
C7 P1 C8 C10 168.2(3)
Co1 P1 C8 C10 -73.3(3)
C11 P1 C8 C9 -172.0(3)
C7 P1 C8 C9 -66.6(3)
Co1 P1 C8 C9 51.9(3)
C8 P1 C11 C12 41.8(3)
C7 P1 C11 C12 -61.6(3)
Co1 P1 C11 C12 -179.3(2)
C8 P1 C11 C13 -87.7(3)
C7 P1 C11 C13 169.0(3)
Co1 P1 C11 C13 51.2(3)
C27 N4 C14 C15 -56.5(4)
C1 N4 C14 C15 74.4(4)
Ti1 N4 C14 C15 -170.4(3)
C27 N4 C14 C19 121.3(3)
C1 N4 C14 C19 -107.8(4)
Ti1 N4 C14 C19 7.4(4)
C19 C14 C15 C16 -0.5(6)
N4 C14 C15 C16 177.2(3)
C14 C15 C16 C17 -0.4(6)
C15 C16 C17 C18 -0.2(6)
C16 C17 C18 C19 1.8(6)
C20 N2 C19 C18 -2.7(5)
Ti1 N2 C19 C18 165.2(3)
C20 N2 C19 C14 179.4(3)
Ti1 N2 C19 C14 -12.7(4)
C17 C18 C19 N2 179.5(4)
C17 C18 C19 C14 -2.5(6)
C15 C14 C19 N2 180.0(3)
N4 C14 C19 N2 2.1(5)
C15 C14 C19 C18 1.9(5)
N4 C14 C19 C18 -175.9(3)
C19 N2 C20 P2 -175.0(3)
Ti1 N2 C20 P2 18.5(4)
C24 P2 C20 N2 -148.0(3)
C21 P2 C20 N2 104.4(3)
Co1 P2 C20 N2 -27.0(3)
C20 P2 C21 C23 168.9(3)
C24 P2 C21 C23 63.2(3)
Co1 P2 C21 C23 -73.4(3)
C20 P2 C21 C22 -66.2(3)
C24 P2 C21 C22 -171.8(3)
Co1 P2 C21 C22 51.6(3)
C20 P2 C24 C25 -63.1(3)
C21 P2 C24 C25 40.0(4)
Co1 P2 C24 C25 -178.0(3)
C20 P2 C24 C26 166.7(3)
C21 P2 C24 C26 -90.1(3)
Co1 P2 C24 C26 51.8(3)
C1 N4 C27 C28 -55.2(4)
C14 N4 C27 C28 77.1(4)
Ti1 N4 C27 C28 -168.8(3)
C1 N4 C27 C32 122.7(3)
C14 N4 C27 C32 -105.0(3)
Ti1 N4 C27 C32 9.2(3)
C32 C27 C28 C29 1.9(5)
N4 C27 C28 C29 179.8(3)
C27 C28 C29 C30 -1.1(6)
C28 C29 C30 C31 -0.1(6)
C29 C30 C31 C32 0.6(6)
C33 N3 C32 C31 -2.6(5)
Ti1 N3 C32 C31 168.0(3)
C33 N3 C32 C27 178.4(3)
Ti1 N3 C32 C27 -11.0(4)
C30 C31 C32 N3 -178.8(3)
C30 C31 C32 C27 0.2(5)
C28 C27 C32 N3 177.7(3)
N4 C27 C32 N3 -0.3(5)
C28 C27 C32 C31 -1.4(5)
N4 C27 C32 C31 -179.4(3)
C32 N3 C33 P3 -173.2(2)
Ti1 N3 C33 P3 17.3(4)
C37 P3 C33 N3 -148.8(2)
C34 P3 C33 N3 104.7(3)
Co1 P3 C33 N3 -26.0(3)
C37 P3 C34 C36 61.4(3)
C33 P3 C34 C36 166.6(3)
Co1 P3 C34 C36 -76.3(3)
C37 P3 C34 C35 -173.2(3)
C33 P3 C34 C35 -68.0(3)
Co1 P3 C34 C35 49.1(3)
C34 P3 C37 C39 -89.9(3)
C33 P3 C37 C39 167.5(3)
Co1 P3 C37 C39 52.0(3)
C34 P3 C37 C38 39.0(3)
C33 P3 C37 C38 -63.6(3)
Co1 P3 C37 C38 -179.1(2)
